data_7208723
loop_
_publ_author_name
'Kounavi, Konstantina A.'
'Moushi, Eleni E.'
'Manos, Manolis J.'
'Papatriantafyllopoulou, Constantina'
'Tasiopoulos, Anastasios J.'
'Nastopoulos, Vassilios'

_publ_section_title
;
 Supramolecular patterns of cationic and neutral Ni(ii) complexes from the
 interplay of hydrogen-bonding, stacking interactions and
 metal-coordination motifs
;
_journal_issue 20
_journal_name_full CrystEngComm
_journal_page_first 6492
_journal_paper_doi 10.1039/c2ce25704a
_journal_volume 14
_journal_year 2012
_chemical_formula_moiety 'C64 H56 N8 Ni 2+, 2Br 2-, 3.4(H2 O)'
_chemical_formula_sum 'C64 H62.8 Br2 N8 Ni O3.4'
_chemical_formula_weight 1216.95
_space_group_IT_number 41
_symmetry_cell_setting orthorhombic
_symmetry_space_group_name_Hall 'A 2 -2ab'
_symmetry_space_group_name_H-M 'A b a 2'
_atom_sites_solution_hydrogens geom
_atom_sites_solution_primary direct
_atom_sites_solution_secondary difmap
_audit_creation_method SHELXL-97
_cell_angle_alpha 90.00
_cell_angle_beta 90.00
_cell_angle_gamma 90.00
_cell_formula_units_Z 4
_cell_length_a 11.4808(2)
_cell_length_b 23.4663(4)
_cell_length_c 22.5673(4)
_cell_measurement_reflns_used 7260
_cell_measurement_temperature 100(2)
_cell_measurement_theta_max 30.3801
_cell_measurement_theta_min 3.0655
_cell_volume 6079.90(18)
_computing_cell_refinement 'CrysAlis RED (Oxford Diffraction, 2009)'
_computing_data_collection 'CrysAlis CCD (Oxford Diffraction, 2009)'
_computing_data_reduction 'CrysAlis RED (Oxford Diffraction, 2009)'
_computing_molecular_graphics
;ORTEP-3 for Windows (Farrugia, 1997); PLATON (Spek, 1990);
MERCURY (Bruno et al. 2002)
;
_computing_publication_material 'WINGX (Farrugia, 1999)'
_computing_structure_refinement 'SHELXL-97 (Sheldrick, 1997)'
_computing_structure_solution 'SIR92 (Altomare et al., 1994)'
_diffrn_ambient_temperature 100(2)
_diffrn_detector_area_resol_mean 16.0288
_diffrn_measured_fraction_theta_full 0.990
_diffrn_measured_fraction_theta_max 0.990
_diffrn_measurement_device_type 'Oxford Diffraction Xcalibur-3 with Sapphire CCD'
_diffrn_measurement_method '\w scans'
_diffrn_radiation_monochromator graphite
_diffrn_radiation_source 'Enhance (Mo) X-ray source'
_diffrn_radiation_type MoK\a
_diffrn_radiation_wavelength 0.71073
_diffrn_reflns_av_R_equivalents 0.0470
_diffrn_reflns_av_sigmaI/netI 0.0668
_diffrn_reflns_limit_h_max 13
_diffrn_reflns_limit_h_min -11
_diffrn_reflns_limit_k_max 27
_diffrn_reflns_limit_k_min -27
_diffrn_reflns_limit_l_max 24
_diffrn_reflns_limit_l_min -26
_diffrn_reflns_number 19272
_diffrn_reflns_theta_full 25.06
_diffrn_reflns_theta_max 25.06
_diffrn_reflns_theta_min 3.55
_exptl_absorpt_coefficient_mu 1.685
_exptl_absorpt_correction_T_max 1.0000
_exptl_absorpt_correction_T_min 0.9729
_exptl_absorpt_correction_type multi-scan
_exptl_absorpt_process_details 'Empirical absorption correction (CrysAlis RED, Oxford Diffraction)'
_exptl_crystal_colour yellow
_exptl_crystal_density_diffrn 1.329
_exptl_crystal_density_method 'not measured'
_exptl_crystal_description prism
_exptl_crystal_F_000 2512
_exptl_crystal_size_max 0.16
_exptl_crystal_size_mid 0.14
_exptl_crystal_size_min 0.12
_refine_diff_density_max 1.321
_refine_diff_density_min -1.185
_refine_diff_density_rms 0.108
_refine_ls_abs_structure_details 'Flack H D (1983), Acta Cryst. A39, 876-881, 2031 Friedel pairs'
_refine_ls_abs_structure_Flack 0.01(2)
_refine_ls_extinction_method none
_refine_ls_goodness_of_fit_ref 1.037
_refine_ls_hydrogen_treatment constr
_refine_ls_matrix_type full
_refine_ls_number_parameters 366
_refine_ls_number_reflns 4785
_refine_ls_number_restraints 19
_refine_ls_restrained_S_all 1.106
_refine_ls_R_factor_all 0.0933
_refine_ls_R_factor_gt 0.0780
_refine_ls_shift/su_max 0.000
_refine_ls_shift/su_mean 0.000
_refine_ls_structure_factor_coef Fsqd
_refine_ls_weighting_details 'calc w=1/[\s^2^(Fo^2^)+(0.1453P)^2^] where P=(Fo^2^+2Fc^2^)/3'
_refine_ls_weighting_scheme calc
_refine_ls_wR_factor_gt 0.2007
_refine_ls_wR_factor_ref 0.2135
_reflns_number_gt 3791
_reflns_number_total 4785
_reflns_threshold_expression >2\s(I)
_cod_data_source_file c2ce25704a.txt
_cod_data_source_block 3-NiL4_Br2_3.4H2O
_cod_depositor_comments
;
The following automatic conversions were performed:

'_symmetry_cell_setting' value 'Orthorhombic' changed to
'orthorhombic' according to
/home/saulius/struct/CIF-dictionaries/cif_core.dic dictionary named
'cif_core.dic' version 2.4.2 from 2011-04-26.

Automatic conversion script
Id: cif_fix_values 1891 2012-01-12 08:04:46Z andrius 
;
_cod_original_sg_symbol_Hall 'A 2 -2ac'
_cod_original_formula_sum 'C64 H62.80 Br2 N8 Ni O3.40'
_cod_database_code 7208723

loop_
_symmetry_equiv_pos_as_xyz
'x, y, z'
'-x, -y, z'
'-x+1/2, y+1/2, z'
'x+1/2, -y+1/2, z'
'x, y+1/2, z+1/2'
'-x, -y+1/2, z+1/2'
'-x+1/2, y+1, z+1/2'
'x+1/2, -y+1, z+1/2'

loop_
_atom_site_label
_atom_site_type_symbol
_atom_site_fract_x
_atom_site_fract_y
_atom_site_fract_z
_atom_site_U_iso_or_equiv
_atom_site_adp_type
_atom_site_occupancy
_atom_site_symmetry_multiplicity
_atom_site_calc_flag
_atom_site_refinement_flags
Ni Ni 0.0000 0.0000 0.36462(6) 0.0217(3) Uani 1 2 d S
N1A N 0.0061(5) -0.1060(2) 0.2253(3) 0.0269(13) Uani 1 1 d .
C2A C 0.0458(6) -0.0646(3) 0.2613(3) 0.0247(14) Uani 1 1 d .
H2A H 0.1170 -0.0462 0.2570 0.030 Uiso 1 1 calc R
N3A N -0.0306(5) -0.0536(2) 0.3039(3) 0.0229(13) Uani 1 1 d .
C4A C -0.1224(6) -0.0906(3) 0.2956(3) 0.0237(14) Uani 1 1 d .
C5A C -0.1010(6) -0.1218(3) 0.2458(3) 0.0296(17) Uani 1 1 d .
C6A C 0.0680(8) -0.1250(4) 0.1719(4) 0.051(2) Uani 1 1 d .
H6A1 H 0.1325 -0.1000 0.1643 0.076 Uiso 1 1 calc R
H6A2 H 0.0158 -0.1244 0.1387 0.076 Uiso 1 1 calc R
H6A3 H 0.0964 -0.1631 0.1778 0.076 Uiso 1 1 calc R
C7A C -0.2268(5) -0.0910(3) 0.3338(3) 0.0238(14) Uani 1 1 d .
C8A C -0.2752(6) -0.0389(3) 0.3539(4) 0.0381(19) Uani 1 1 d .
H8A H -0.2440 -0.0044 0.3413 0.046 Uiso 1 1 calc R
C9A C -0.3691(7) -0.0397(4) 0.3921(4) 0.045(2) Uani 1 1 d .
H9A H -0.3984 -0.0055 0.4066 0.054 Uiso 1 1 calc R
C10A C -0.4199(6) -0.0901(4) 0.4090(4) 0.0375(18) Uani 1 1 d .
H10A H -0.4850 -0.0900 0.4336 0.045 Uiso 1 1 calc R
C11A C -0.3730(6) -0.1410(3) 0.3891(3) 0.0292(16) Uani 1 1 d .
H11A H -0.4061 -0.1753 0.4009 0.035 Uiso 1 1 calc R
C12A C -0.2777(5) -0.1412(3) 0.3519(3) 0.0224(14) Uani 1 1 d .
H12A H -0.2474 -0.1757 0.3388 0.027 Uiso 1 1 calc R
C13A C -0.1766(8) -0.1634(3) 0.2132(3) 0.041(2) Uani 1 1 d .
C14A C -0.2922(7) -0.1459(4) 0.1998(4) 0.047(2) Uani 1 1 d .
H14A H -0.3210 -0.1110 0.2128 0.056 Uiso 1 1 calc R
C15A C -0.3617(11) -0.1835(5) 0.1660(4) 0.069(3) Uani 1 1 d .
H15A H -0.4375 -0.1732 0.1562 0.082 Uiso 1 1 calc R
C16A C -0.3208(12) -0.2322(6) 0.1486(4) 0.065(3) Uani 1 1 d .
H16A H -0.3687 -0.2555 0.1259 0.078 Uiso 1 1 calc R
C17A C -0.2122(13) -0.2511(4) 0.1618(5) 0.070(4) Uani 1 1 d .
H17A H -0.1869 -0.2865 0.1486 0.084 Uiso 1 1 calc R
C18A C -0.1377(9) -0.2155(4) 0.1962(4) 0.050(2) Uani 1 1 d .
H18A H -0.0636 -0.2278 0.2068 0.060 Uiso 1 1 calc R
N1B N 0.1327(5) 0.0977(2) 0.4912(3) 0.0310(14) Uani 1 1 d .
C2B C 0.1105(6) 0.0488(3) 0.4658(3) 0.0322(17) Uani 1 1 d .
H2B H 0.1463 0.0143 0.4749 0.039 Uiso 1 1 calc R
N3B N 0.0260(5) 0.0566(2) 0.4239(3) 0.0235(13) Uani 1 1 d .
C4B C -0.0024(5) 0.1131(3) 0.4244(3) 0.0231(14) Uani 1 1 d .
C5B C 0.0634(6) 0.1398(3) 0.4683(3) 0.0241(15) Uani 1 1 d .
C6B C 0.2191(7) 0.1054(3) 0.5401(4) 0.042(2) Uani 1 1 d .
H6B1 H 0.1819 0.0984 0.5775 0.064 Uiso 1 1 calc R
H6B2 H 0.2484 0.1437 0.5393 0.064 Uiso 1 1 calc R
H6B3 H 0.2824 0.0792 0.5349 0.064 Uiso 1 1 calc R
C7B C -0.0959(6) 0.1377(3) 0.3875(3) 0.0287(16) Uani 1 1 d .
C8B C -0.2021(6) 0.1102(3) 0.3822(3) 0.0320(17) Uani 1 1 d .
H8B H -0.2164 0.0771 0.4037 0.038 Uiso 1 1 calc R
C9B C -0.2883(6) 0.1321(4) 0.3445(3) 0.0385(19) Uani 1 1 d .
H9B H -0.3605 0.1143 0.3425 0.046 Uiso 1 1 calc R
C10B C -0.2669(7) 0.1794(4) 0.3106(4) 0.043(2) Uani 1 1 d .
H10B H -0.3237 0.1932 0.2849 0.052 Uiso 1 1 calc R
C11B C -0.1607(8) 0.2064(4) 0.3149(4) 0.046(2) Uani 1 1 d .
H11B H -0.1454 0.2382 0.2917 0.056 Uiso 1 1 calc R
C12B C -0.0766(6) 0.1865(3) 0.3535(3) 0.0286(16) Uani 1 1 d .
H12B H -0.0063 0.2059 0.3569 0.034 Uiso 1 1 calc R
C13B C 0.0612(6) 0.2002(3) 0.4874(3) 0.0303(16) Uani 1 1 d .
C14B C -0.0348(6) 0.2205(3) 0.5181(3) 0.0248(14) Uani 1 1 d .
H14B H -0.0955 0.1960 0.5279 0.030 Uiso 1 1 calc R
C15B C -0.0401(7) 0.2774(3) 0.5342(4) 0.0359(17) Uani 1 1 d .
H15B H -0.1051 0.2910 0.5543 0.043 Uiso 1 1 calc R
C16B C 0.0497(6) 0.3143(3) 0.5207(3) 0.0269(15) Uani 1 1 d .
H16B H 0.0470 0.3522 0.5326 0.032 Uiso 1 1 calc R
C17B C 0.1441(7) 0.2936(3) 0.4892(4) 0.0366(18) Uani 1 1 d .
H17B H 0.2044 0.3181 0.4789 0.044 Uiso 1 1 calc R
C18B C 0.1499(6) 0.2380(3) 0.4732(3) 0.0349(18) Uani 1 1 d .
H18B H 0.2143 0.2250 0.4522 0.042 Uiso 1 1 calc R
Br1 Br 0.60869(18) 0.08218(9) 0.10292(13) 0.0857(8) Uani 0.55 1 d P
Br2 Br 0.0000 0.0000 0.0648(2) 0.1766(17) Uani 0.90 2 d SPDU
O1 O 0.1999(12) 0.0118(4) 0.1677(6) 0.096(3) Uani 0.80 1 d PU
O2 O 0.3023(10) -0.0547(4) 0.5114(5) 0.104(3) Uani 0.90 1 d PDU

loop_
_atom_site_aniso_label
_atom_site_aniso_U_11
_atom_site_aniso_U_22
_atom_site_aniso_U_33
_atom_site_aniso_U_23
_atom_site_aniso_U_13
_atom_site_aniso_U_12
Ni 0.0236(5) 0.0192(5) 0.0224(6) 0.000 0.000 -0.0012(4)
N1A 0.040(3) 0.024(3) 0.017(3) -0.003(2) 0.002(2) -0.001(2)
C2A 0.023(3) 0.021(3) 0.030(4) 0.006(3) 0.000(3) 0.000(3)
N3A 0.029(3) 0.017(3) 0.023(3) -0.002(2) -0.009(3) 0.002(3)
C4A 0.028(3) 0.023(3) 0.021(4) 0.004(3) -0.002(3) -0.001(3)
C5A 0.037(4) 0.021(4) 0.030(4) 0.005(3) -0.002(3) -0.010(3)
C6A 0.064(6) 0.044(5) 0.045(5) -0.015(4) 0.028(4) -0.010(4)
C7A 0.019(3) 0.028(3) 0.025(3) -0.007(3) -0.008(3) -0.007(3)
C8A 0.024(3) 0.026(3) 0.064(6) 0.000(4) 0.003(4) -0.003(3)
C9A 0.031(4) 0.041(5) 0.064(6) 0.006(4) 0.010(4) 0.004(3)
C10A 0.024(3) 0.053(5) 0.036(4) 0.004(4) 0.002(3) -0.007(3)
C11A 0.023(3) 0.032(4) 0.033(4) 0.008(3) -0.002(3) -0.015(3)
C12A 0.028(3) 0.019(3) 0.020(4) 0.003(3) -0.010(3) -0.006(2)
C13A 0.067(6) 0.039(4) 0.016(4) 0.000(3) 0.007(4) -0.030(4)
C14A 0.053(5) 0.053(5) 0.035(5) 0.007(4) -0.015(4) -0.026(4)
C15A 0.093(8) 0.075(8) 0.038(5) 0.021(5) -0.034(5) -0.056(6)
C16A 0.094(9) 0.072(8) 0.030(5) -0.004(5) 0.003(5) -0.046(7)
C17A 0.130(11) 0.037(5) 0.042(6) -0.001(4) 0.028(6) -0.036(6)
C18A 0.084(6) 0.035(5) 0.031(4) -0.009(4) 0.016(4) -0.030(4)
N1B 0.034(3) 0.023(3) 0.037(4) -0.003(3) -0.002(3) -0.002(2)
C2B 0.033(4) 0.039(4) 0.024(4) -0.008(3) -0.002(3) 0.001(3)
N3B 0.028(3) 0.020(3) 0.022(3) -0.002(2) 0.005(3) 0.004(2)
C4B 0.025(3) 0.023(3) 0.020(3) 0.004(3) 0.007(3) -0.005(3)
C5B 0.026(4) 0.027(4) 0.019(3) -0.003(3) 0.009(3) -0.002(3)
C6B 0.060(5) 0.024(4) 0.044(5) -0.004(3) -0.019(4) -0.003(4)
C7B 0.036(4) 0.029(4) 0.021(3) -0.001(3) 0.006(3) 0.002(3)
C8B 0.024(3) 0.040(4) 0.032(4) 0.001(3) 0.002(3) 0.002(3)
C9B 0.026(4) 0.052(5) 0.037(5) -0.006(4) 0.008(3) 0.008(3)
C10B 0.039(5) 0.055(5) 0.036(5) 0.004(4) -0.007(4) 0.016(4)
C11B 0.071(6) 0.036(4) 0.032(4) -0.002(4) 0.012(4) 0.019(4)
C12B 0.035(4) 0.019(3) 0.032(4) -0.005(3) 0.011(3) 0.005(3)
C13B 0.040(4) 0.023(3) 0.028(4) -0.004(3) -0.002(3) 0.000(3)
C14B 0.024(3) 0.025(3) 0.026(4) -0.002(3) 0.004(3) -0.002(3)
C15B 0.039(4) 0.026(4) 0.042(5) 0.001(3) 0.005(4) 0.013(3)
C16B 0.034(4) 0.026(3) 0.021(4) -0.003(3) -0.005(3) 0.003(3)
C17B 0.042(4) 0.028(4) 0.040(5) 0.004(4) 0.004(4) -0.014(3)
C18B 0.035(4) 0.035(4) 0.035(4) -0.008(3) 0.013(3) 0.000(3)
Br1 0.0643(12) 0.0634(12) 0.129(2) 0.0233(13) -0.0108(12) 0.0107(10)
Br2 0.205(3) 0.153(3) 0.171(3) 0.000 0.000 -0.088(2)
O1 0.129(7) 0.062(5) 0.098(7) -0.022(5) 0.050(6) -0.029(5)
O2 0.143(7) 0.054(5) 0.114(7) -0.009(5) -0.001(6) 0.029(5)

loop_
_atom_type_symbol
_atom_type_description
_atom_type_scat_dispersion_real
_atom_type_scat_dispersion_imag
_atom_type_scat_source
C C 0.0033 0.0016 'International Tables Vol C Tables 4.2.6.8 and 6.1.1.4'
H H 0.0000 0.0000 'International Tables Vol C Tables 4.2.6.8 and 6.1.1.4'
N N 0.0061 0.0033 'International Tables Vol C Tables 4.2.6.8 and 6.1.1.4'
O O 0.0106 0.0060 'International Tables Vol C Tables 4.2.6.8 and 6.1.1.4'
Ni Ni 0.3393 1.1124 'International Tables Vol C Tables 4.2.6.8 and 6.1.1.4'
Br Br -0.2901 2.4595 'International Tables Vol C Tables 4.2.6.8 and 6.1.1.4'

loop_
_geom_angle_atom_site_label_1
_geom_angle_atom_site_label_2
_geom_angle_atom_site_label_3
_geom_angle
_geom_angle_site_symmetry_1
_geom_angle_site_symmetry_3
N3A Ni N3A 87.2(4) . 2
N3A Ni N3B 91.0(2) . 2
N3A Ni N3B 177.2(3) 2 2
N3A Ni N3B 177.2(3) . .
N3A Ni N3B 91.0(2) 2 .
N3B Ni N3B 90.9(4) 2 .
C2A N1A C5A 107.2(6) . .
C2A N1A C6A 123.5(6) . .
C5A N1A C6A 129.1(6) . .
N3A C2A N1A 110.8(6) . .
N3A C2A H2A 124.6 . .
N1A C2A H2A 124.6 . .
C2A N3A C4A 106.6(6) . .
C2A N3A Ni 122.1(5) . .
C4A N3A Ni 131.2(5) . .
C5A C4A N3A 108.2(6) . .
C5A C4A C7A 128.6(6) . .
N3A C4A C7A 123.0(6) . .
C4A C5A N1A 107.2(6) . .
C4A C5A C13A 130.5(7) . .
N1A C5A C13A 122.1(7) . .
N1A C6A H6A1 109.5 . .
N1A C6A H6A2 109.5 . .
H6A1 C6A H6A2 109.5 . .
N1A C6A H6A3 109.5 . .
H6A1 C6A H6A3 109.5 . .
H6A2 C6A H6A3 109.5 . .
C12A C7A C8A 118.5(6) . .
C12A C7A C4A 121.5(6) . .
C8A C7A C4A 120.0(6) . .
C9A C8A C7A 119.7(7) . .
C9A C8A H8A 120.2 . .
C7A C8A H8A 120.2 . .
C10A C9A C8A 121.1(8) . .
C10A C9A H9A 119.5 . .
C8A C9A H9A 119.5 . .
C9A C10A C11A 119.2(7) . .
C9A C10A H10A 120.4 . .
C11A C10A H10A 120.4 . .
C12A C11A C10A 120.6(6) . .
C12A C11A H11A 119.7 . .
C10A C11A H11A 119.7 . .
C7A C12A C11A 120.9(6) . .
C7A C12A H12A 119.5 . .
C11A C12A H12A 119.5 . .
C18A C13A C14A 120.4(8) . .
C18A C13A C5A 122.3(8) . .
C14A C13A C5A 117.2(7) . .
C15A C14A C13A 117.5(10) . .
C15A C14A H14A 121.2 . .
C13A C14A H14A 121.2 . .
C16A C15A C14A 120.6(12) . .
C16A C15A H15A 119.7 . .
C14A C15A H15A 119.7 . .
C15A C16A C17A 123.7(10) . .
C15A C16A H16A 118.1 . .
C17A C16A H16A 118.1 . .
C16A C17A C18A 118.6(10) . .
C16A C17A H17A 120.7 . .
C18A C17A H17A 120.7 . .
C13A C18A C17A 119.0(11) . .
C13A C18A H18A 120.5 . .
C17A C18A H18A 120.5 . .
C2B N1B C5B 110.7(6) . .
C2B N1B C6B 124.0(6) . .
C5B N1B C6B 125.2(6) . .
N1B C2B N3B 108.9(6) . .
N1B C2B H2B 125.6 . .
N3B C2B H2B 125.6 . .
C4B N3B C2B 107.0(6) . .
C4B N3B Ni 130.1(5) . .
C2B N3B Ni 120.2(5) . .
N3B C4B C5B 108.3(6) . .
N3B C4B C7B 123.3(6) . .
C5B C4B C7B 128.2(6) . .
N1B C5B C4B 105.0(6) . .
N1B C5B C13B 126.1(6) . .
C4B C5B C13B 128.9(6) . .
N1B C6B H6B1 109.5 . .
N1B C6B H6B2 109.5 . .
H6B1 C6B H6B2 109.5 . .
N1B C6B H6B3 109.5 . .
H6B1 C6B H6B3 109.5 . .
H6B2 C6B H6B3 109.5 . .
C8B C7B C12B 118.4(7) . .
C8B C7B C4B 120.3(6) . .
C12B C7B C4B 121.1(6) . .
C7B C8B C9B 120.1(7) . .
C7B C8B H8B 119.9 . .
C9B C8B H8B 119.9 . .
C10B C9B C8B 120.6(7) . .
C10B C9B H9B 119.7 . .
C8B C9B H9B 119.7 . .
C9B C10B C11B 119.4(7) . .
C9B C10B H10B 120.3 . .
C11B C10B H10B 120.3 . .
C10B C11B C12B 120.6(8) . .
C10B C11B H11B 119.7 . .
C12B C11B H11B 119.7 . .
C11B C12B C7B 120.9(7) . .
C11B C12B H12B 119.6 . .
C7B C12B H12B 119.6 . .
C14B C13B C18B 118.7(6) . .
C14B C13B C5B 119.2(6) . .
C18B C13B C5B 122.1(6) . .
C15B C14B C13B 119.8(6) . .
C15B C14B H14B 120.1 . .
C13B C14B H14B 120.1 . .
C16B C15B C14B 120.9(7) . .
C16B C15B H15B 119.5 . .
C14B C15B H15B 119.5 . .
C15B C16B C17B 118.6(6) . .
C15B C16B H16B 120.7 . .
C17B C16B H16B 120.7 . .
C18B C17B C16B 120.9(7) . .
C18B C17B H17B 119.6 . .
C16B C17B H17B 119.6 . .
C17B C18B C13B 121.1(7) . .
C17B C18B H18B 119.4 . .
C13B C18B H18B 119.4 . .

loop_
_geom_bond_atom_site_label_1
_geom_bond_atom_site_label_2
_geom_bond_distance
_geom_bond_site_symmetry_2
Ni N3A 1.893(6) .
Ni N3A 1.893(6) 2
Ni N3B 1.908(6) 2
Ni N3B 1.908(6) .
N1A C2A 1.347(9) .
N1A C5A 1.365(9) .
N1A C6A 1.469(10) .
C2A N3A 1.326(10) .
C2A H2A 0.9300 .
N3A C4A 1.379(9) .
C4A C5A 1.364(10) .
C4A C7A 1.477(9) .
C5A C13A 1.498(10) .
C6A H6A1 0.9600 .
C6A H6A2 0.9600 .
C6A H6A3 0.9600 .
C7A C12A 1.377(9) .
C7A C8A 1.416(10) .
C8A C9A 1.381(11) .
C8A H8A 0.9300 .
C9A C10A 1.373(12) .
C9A H9A 0.9300 .
C10A C11A 1.386(11) .
C10A H10A 0.9300 .
C11A C12A 1.380(10) .
C11A H11A 0.9300 .
C12A H12A 0.9300 .
C13A C18A 1.357(12) .
C13A C14A 1.422(12) .
C14A C15A 1.413(12) .
C14A H14A 0.9300 .
C15A C16A 1.296(18) .
C15A H15A 0.9300 .
C16A C17A 1.355(18) .
C16A H16A 0.9300 .
C17A C18A 1.426(14) .
C17A H17A 0.9300 .
C18A H18A 0.9300 .
N1B C2B 1.307(9) .
N1B C5B 1.370(9) .
N1B C6B 1.495(10) .
C2B N3B 1.367(9) .
C2B H2B 0.9300 .
N3B C4B 1.366(9) .
C4B C5B 1.393(10) .
C4B C7B 1.477(10) .
C5B C13B 1.484(9) .
C6B H6B1 0.9600 .
C6B H6B2 0.9600 .
C6B H6B3 0.9600 .
C7B C8B 1.386(10) .
C7B C12B 1.394(10) .
C8B C9B 1.402(10) .
C8B H8B 0.9300 .
C9B C10B 1.371(12) .
C9B H9B 0.9300 .
C10B C11B 1.377(12) .
C10B H10B 0.9300 .
C11B C12B 1.381(11) .
C11B H11B 0.9300 .
C12B H12B 0.9300 .
C13B C14B 1.386(10) .
C13B C18B 1.388(10) .
C14B C15B 1.385(10) .
C14B H14B 0.9300 .
C15B C16B 1.379(11) .
C15B H15B 0.9300 .
C16B C17B 1.384(11) .
C16B H16B 0.9300 .
C17B C18B 1.354(10) .
C17B H17B 0.9300 .
C18B H18B 0.9300 .
